data_2012597
loop_
_publ_author_name
'Yoon, Il'
'Shin, Yong Woon'
'Kim, Jineun'
'Park, Ki-Min'
'Park, Sung Bae'
'Lee, Shim Sung'

_publ_section_title
;
 A pseudo-cage complex of silver(I) with tripodal tetraamine having
 benzyl end groups,
 {tris[2-(benzylamino)ethyl]amine-\k^4^<i>N</i>}silver(I) perchlorate
;
_journal_issue 3
_journal_name_full 'Acta Crystallographica Section C'
_journal_page_first m165
_journal_page_last m166
_journal_paper_doi 10.1107/S0108270102000665
_journal_volume 58
_journal_year 2002
_chemical_formula_iupac '[Ag (C27 H36 N4)] Cl O4'
_chemical_formula_moiety 'C27 H36 Ag N4 + , Cl O4 -'
_chemical_formula_sum 'C27 H36 Ag Cl N4 O4'
_chemical_formula_weight 623.92
_chemical_name_systematic
;
{tris[2-(benzylamino)ethyl]amine-\k^4^N}silver(I) perchlorate
;
_space_group_IT_number 9
_symmetry_cell_setting monoclinic
_symmetry_space_group_name_Hall 'C -2yc'
_symmetry_space_group_name_H-M 'C 1 c 1'
_atom_sites_solution_hydrogens geom
_atom_sites_solution_primary direct
_atom_sites_solution_secondary difmap
_audit_creation_method SHELXL97
_cell_angle_alpha 90
_cell_angle_beta 110.9060(10)
_cell_angle_gamma 90
_cell_formula_units_Z 4
_cell_length_a 16.0287(11)
_cell_length_b 9.6132(7)
_cell_length_c 20.2697(15)
_cell_measurement_reflns_used 9303
_cell_measurement_temperature 296(2)
_cell_measurement_theta_max 28.30
_cell_measurement_theta_min 2.15
_cell_volume 2917.7(4)
_computing_cell_refinement 'SAINT (Siemens, 1996)'
_computing_data_collection 'SMART (Siemens, 1996)'
_computing_data_reduction 'SHELXTL (Siemens, 1996)'
_computing_molecular_graphics SHELXTL
_computing_publication_material SHELXTL
_computing_structure_refinement SHELXTL
_computing_structure_solution SHELXTL
_diffrn_ambient_temperature 296(2)
_diffrn_measured_fraction_theta_full .975
_diffrn_measured_fraction_theta_max .975
_diffrn_measurement_device_type 'Siemens SMART Query CCD area-detector'
_diffrn_measurement_method '\f and \w scans'
_diffrn_radiation_monochromator graphite
_diffrn_radiation_source 'fine-focus sealed tube'
_diffrn_radiation_type MoK\a
_diffrn_radiation_wavelength .71073
_diffrn_reflns_av_R_equivalents .026
_diffrn_reflns_av_sigmaI/netI .024
_diffrn_reflns_limit_h_max 21
_diffrn_reflns_limit_h_min -15
_diffrn_reflns_limit_k_max 11
_diffrn_reflns_limit_k_min -12
_diffrn_reflns_limit_l_max 18
_diffrn_reflns_limit_l_min -26
_diffrn_reflns_number 9303
_diffrn_reflns_theta_full 28.30
_diffrn_reflns_theta_max 28.30
_diffrn_reflns_theta_min 2.15
_exptl_absorpt_coefficient_mu .820
_exptl_absorpt_correction_type none
_exptl_crystal_colour colourless
_exptl_crystal_density_diffrn 1.420
_exptl_crystal_density_meas ?
_exptl_crystal_density_method 'not measured'
_exptl_crystal_description block
_exptl_crystal_F_000 1288
_exptl_crystal_size_max .5
_exptl_crystal_size_mid .4
_exptl_crystal_size_min .4
_refine_diff_density_max .32
_refine_diff_density_min -.31
_refine_ls_abs_structure_details 'Flack (1983), 1637 Friedel pairs'
_refine_ls_abs_structure_Flack .02(3)
_refine_ls_extinction_method none
_refine_ls_goodness_of_fit_ref .988
_refine_ls_hydrogen_treatment constr
_refine_ls_matrix_type full
_refine_ls_number_parameters 334
_refine_ls_number_reflns 5264
_refine_ls_number_restraints 2
_refine_ls_restrained_S_all .988
_refine_ls_R_factor_all .048
_refine_ls_R_factor_gt .033
_refine_ls_shift/su_max <0.001
_refine_ls_shift/su_mean .000
_refine_ls_structure_factor_coef Fsqd
_refine_ls_weighting_details 'calc w = 1/[\s^2^(Fo^2^)+(0.0536P)^2^+0.2006P] where P=(Fo^2^+2Fc^2^)/3'
_refine_ls_weighting_scheme calc
_refine_ls_wR_factor_gt .081
_refine_ls_wR_factor_ref .090
_reflns_number_gt 4068
_reflns_number_total 5264
_reflns_threshold_expression I>2\s(I)
_cod_data_source_file ob1051.cif
_cod_data_source_block I
_cod_depositor_comments
;
The following automatic conversions were performed:
'_symmetry_cell_setting' value 'Monoclinic' changed to 'monoclinic'
according to '/home/saulius/struct/CIF-dictionaries/cif_core.dic'
dictionary named 'cif_core.dic' version 2.4.1 from 2010-06-29.

Automatic conversion script
Id: cif_fix_enum 1527 2010-12-29 10:47:43Z saulius 

The following automatic conversions were performed:

'_symmetry_cell_setting' value 'Monoclinic' changed to 'monoclinic'
according to /home/saulius/struct/CIF-dictionaries/cif_core.dic
dictionary named 'cif_core.dic' version 2.4.1 from 2010-06-29.

Automatic conversion script
Id: cif_fix_values 1715 2011-07-08 13:25:40Z adriana 

The following automatic conversions were performed:

'_exptl_crystal_density_meas' value 'not measured' was changed to '?'
- the value is perceived as not measured.

Automatic conversion script
Id: cif_fix_values 3008 2015-01-20 13:52:24Z robertas 
;
_cod_original_sg_symbol_H-M 'C c'
_cod_database_code 2012597
_cod_database_fobs_code 2012597

loop_
_symmetry_equiv_pos_as_xyz
'x, y, z'
'x, -y, z+1/2'
'x+1/2, y+1/2, z'
'x+1/2, -y+1/2, z+1/2'

loop_
_atom_site_label
_atom_site_fract_x
_atom_site_fract_y
_atom_site_fract_z
_atom_site_U_iso_or_equiv
_atom_site_adp_type
_atom_site_calc_flag
_atom_site_refinement_flags
_atom_site_occupancy
_atom_site_disorder_assembly
_atom_site_disorder_group
_atom_site_type_symbol
Ag -.89617(4) -.25974(2) -.53959(4) .07364(11) Uani d . 1 . . Ag
Cl -.76646(9) -.73679(11) -.62325(7) .0846(3) Uani d . 1 . . Cl
O1 -.8309(6) -.6945(8) -.6863(3) .204(3) Uani d . 1 . . O
O2 -.6881(4) -.6625(6) -.6064(4) .190(3) Uani d . 1 . . O
O3 -.8010(6) -.7116(8) -.5720(5) .193(3) Uani d . 1 . . O
O4 -.7507(4) -.8764(4) -.6254(3) .166(2) Uani d . 1 . . O
N1 -.9306(3) -.2523(3) -.6703(3) .0856(11) Uani d . 1 . . N
N2 -1.0202(2) -.4070(3) -.5875(2) .0799(9) Uani d . 1 . . N
H2 -1.0693 -.3568 -.5921 .096 Uiso calc R 1 . . H
N3 -.9216(3) -.0226(3) -.5708(2) .0836(10) Uani d . 1 . . N
H3 -.8685 .0177 -.5639 .100 Uiso calc R 1 . . H
N4 -.7686(2) -.3534(4) -.5547(2) .0833(10) Uani d . 1 . . N
H4 -.7759 -.4463 -.5587 .100 Uiso calc R 1 . . H
C1 -1.0154(4) -.3236(6) -.7013(3) .0980(14) Uani d . 1 . . C
H1A -1.0216 -.3543 -.7479 .118 Uiso calc R 1 . . H
H1B -1.0628 -.2591 -.7058 .118 Uiso calc R 1 . . H
C2 -1.0250(4) -.4465(5) -.6591(3) .0956(14) Uani d . 1 . . C
H2A -1.0813 -.4910 -.6833 .115 Uiso calc R 1 . . H
H2B -.9786 -.5124 -.6555 .115 Uiso calc R 1 . . H
C3 -1.0206(4) -.5302(4) -.5438(3) .0980(15) Uani d . 1 . . C
H3A -.9694 -.5869 -.5388 .118 Uiso calc R 1 . . H
H3B -1.0731 -.5846 -.5671 .118 Uiso calc R 1 . . H
C4 -1.0190(3) -.4887(4) -.4729(3) .0822(12) Uani d . 1 . . C
C5 -1.0963(4) -.4507(5) -.4620(3) .1003(15) Uani d . 1 . . C
H5 -1.1525 -.4520 -.5006 .120 Uiso calc R 1 . . H
C6 -1.0928(5) -.4115(6) -.3965(4) .1142(18) Uani d . 1 . . C
H6 -1.1471 -.3858 -.3898 .137 Uiso calc R 1 . . H
C7 -1.0151(6) -.4076(7) -.3407(4) .1215(19) Uani d . 1 . . C
H7 -1.0144 -.3804 -.2950 .146 Uiso calc R 1 . . H
C8 -.9379(5) -.4428(7) -.3503(4) .1138(18) Uani d . 1 . . C
H8 -.8822 -.4389 -.3113 .137 Uiso calc R 1 . . H
C9 -.9394(4) -.4838(5) -.4156(4) .1003(16) Uani d . 1 . . C
H9 -.8847 -.5094 -.4216 .120 Uiso calc R 1 . . H
C10 -.9340(4) -.1043(5) -.6886(3) .1036(15) Uani d . 1 . . C
H10A -.9681 -.0933 -.7380 .124 Uiso calc R 1 . . H
H10B -.8745 -.0718 -.6804 .124 Uiso calc R 1 . . H
C11 -.9748(4) -.0168(5) -.6468(3) .1044(17) Uani d . 1 . . C
H11A -.9788 .0778 -.6627 .125 Uiso calc R 1 . . H
H11B -1.0342 -.0492 -.6547 .125 Uiso calc R 1 . . H
C12 -.9651(4) .0544(6) -.5290(4) .1089(17) Uani d . 1 . . C
H12A -1.0242 .0184 -.5391 .131 Uiso calc R 1 . . H
H12B -.9704 .1506 -.5427 .131 Uiso calc R 1 . . H
C13 -.9143(3) .0437(4) -.4523(3) .0931(14) Uani d . 1 . . C
C14 -.9284(4) -.0650(6) -.4117(4) .1063(18) Uani d . 1 . . C
H14 -.9729 -.1342 -.4336 .128 Uiso calc R 1 . . H
C15 -.8793(5) -.0739(7) -.3408(4) .121(2) Uani d . 1 . . C
H15 -.8902 -.1498 -.3141 .146 Uiso calc R 1 . . H
C16 -.8164(5) .0208(8) -.3076(4) .128(2) Uani d . 1 . . C
H16 -.7823 .0127 -.2580 .153 Uiso calc R 1 . . H
C17 -.8024(5) .1290(8) -.3463(5) .139(3) Uani d . 1 . . C
H17 -.7583 .1979 -.3234 .166 Uiso calc R 1 . . H
C18 -.8505(5) .1411(6) -.4177(4) .1154(18) Uani d . 1 . . C
H18 -.8394 .2182 -.4435 .138 Uiso calc R 1 . . H
C19 -.8551(4) -.3254(6) -.6809(3) .1004(15) Uani d . 1 . . C
H19A -.8506 -.2949 -.7246 .120 Uiso calc R 1 . . H
H19B -.8674 -.4234 -.6849 .120 Uiso calc R 1 . . H
C20 -.7670(4) -.3012(6) -.6222(4) .1043(16) Uani d . 1 . . C
H20A -.7205 -.3474 -.6332 .125 Uiso calc R 1 . . H
H20B -.7540 -.2034 -.6182 .125 Uiso calc R 1 . . H
C21 -.6828(4) -.3262(7) -.4956(4) .1114(17) Uani d . 1 . . C
H21A -.6350 -.3708 -.5055 .134 Uiso calc R 1 . . H
H21B -.6713 -.2279 -.4922 .134 Uiso calc R 1 . . H
C22 -.6845(3) -.3779(5) -.4270(3) .0893(13) Uani d . 1 . . C
C23 -.7132(4) -.2928(6) -.3852(4) .1009(17) Uani d . 1 . . C
H23 -.7318 -.1994 -.4000 .121 Uiso calc R 1 . . H
C24 -.7154(4) -.3422(8) -.3214(4) .1166(19) Uani d . 1 . . C
H24 -.7373 -.2830 -.2931 .140 Uiso calc R 1 . . H
C25 -.6876(4) -.4700(8) -.2987(4) .122(2) Uani d . 1 . . C
H25 -.6890 -.5022 -.2543 .147 Uiso calc R 1 . . H
C26 -.6574(4) -.5542(7) -.3388(4) .126(2) Uani d . 1 . . C
H26 -.6367 -.6460 -.3222 .151 Uiso calc R 1 . . H
C27 -.6556(4) -.5099(6) -.4038(4) .1125(18) Uani d . 1 . . C
H27 -.6345 -.5708 -.4320 .135 Uiso calc R 1 . . H

loop_
_atom_site_aniso_label
_atom_site_aniso_U_11
_atom_site_aniso_U_22
_atom_site_aniso_U_33
_atom_site_aniso_U_12
_atom_site_aniso_U_13
_atom_site_aniso_U_23
Ag .07163(16) .06678(15) .09265(19) .0029(2) .04170(13) .0023(3)
Cl .0949(8) .0745(6) .0857(7) .0068(6) .0337(6) .0030(6)
O1 .251(8) .190(5) .133(5) .090(6) .022(5) .030(4)
O2 .164(5) .143(4) .296(9) -.051(4) .121(5) -.027(5)
O3 .211(7) .244(6) .177(6) -.038(6) .134(6) -.039(5)
O4 .158(4) .090(3) .187(5) .016(3) -.014(4) -.031(3)
N1 .092(3) .083(2) .094(3) .0038(17) .047(2) .0094(17)
N2 .077(2) .0642(18) .105(3) -.0026(15) .0404(19) .0011(17)
N3 .083(2) .0603(17) .119(3) .0085(14) .051(2) .0036(16)
N4 .074(2) .074(2) .118(3) .0019(16) .053(2) -.0054(18)
C1 .108(4) .096(3) .088(3) .009(3) .033(3) .000(3)
C2 .094(3) .084(3) .107(4) -.009(2) .035(3) -.013(3)
C3 .113(4) .059(2) .128(4) -.017(2) .051(3) -.004(2)
C4 .087(3) .0555(19) .111(4) -.0090(18) .043(3) .014(2)
C5 .086(3) .090(3) .124(5) .003(2) .036(3) .015(3)
C6 .111(4) .105(4) .151(6) .002(3) .075(4) .008(4)
C7 .153(6) .114(4) .120(5) -.002(4) .075(5) .017(3)
C8 .114(5) .116(4) .104(5) .005(3) .030(4) .020(3)
C9 .085(3) .092(3) .126(5) .003(2) .040(3) .015(3)
C10 .125(4) .090(3) .103(4) .009(3) .050(3) .023(3)
C11 .119(4) .074(3) .129(5) .016(3) .054(4) .024(3)
C12 .107(4) .082(3) .150(5) .027(3) .060(4) -.001(3)
C13 .095(3) .066(2) .144(5) .008(2) .073(3) -.013(3)
C14 .100(4) .079(3) .168(6) .000(3) .081(4) -.011(3)
C15 .148(6) .097(4) .155(7) .012(4) .098(5) .009(4)
C16 .139(6) .138(5) .139(6) .007(4) .090(5) -.022(4)
C17 .158(6) .133(5) .163(7) -.042(5) .104(6) -.061(5)
C18 .147(5) .088(3) .145(6) -.016(3) .093(4) -.020(3)
C19 .122(4) .094(3) .110(4) .010(3) .071(3) -.002(3)
C20 .096(4) .103(3) .145(5) .003(3) .081(4) -.001(3)
C21 .070(3) .130(4) .146(5) -.009(3) .052(3) -.015(4)
C22 .058(2) .091(3) .119(4) -.007(2) .032(2) -.013(3)
C23 .078(3) .091(3) .131(5) -.001(2) .033(3) -.021(3)
C24 .098(4) .126(5) .121(5) -.001(3) .034(4) -.028(4)
C25 .095(4) .138(6) .115(5) -.012(4) .015(3) -.005(4)
C26 .097(4) .106(4) .156(7) .003(3) .023(4) .009(4)
C27 .084(3) .099(4) .156(6) .007(3) .045(3) -.020(4)

loop_
_atom_type_symbol
_atom_type_description
_atom_type_scat_dispersion_real
_atom_type_scat_dispersion_imag
_atom_type_scat_source
C C .0033 .0016 'International Tables Vol C Tables 4.2.6.8 and 6.1.1.4'
H H .0000 .0000 'International Tables Vol C Tables 4.2.6.8 and 6.1.1.4'
N N .0061 .0033 'International Tables Vol C Tables 4.2.6.8 and 6.1.1.4'
O O .0106 .0060 'International Tables Vol C Tables 4.2.6.8 and 6.1.1.4'
Cl Cl .1484 .1585 'International Tables Vol C Tables 4.2.6.8 and 6.1.1.4'
Ag Ag -.8971 1.1015 'International Tables Vol C Tables 4.2.6.8 and 6.1.1.4'

loop_
_geom_angle_atom_site_label_1
_geom_angle_atom_site_label_2
_geom_angle_atom_site_label_3
_geom_angle
_geom_angle_publ_flag
N4 Ag N2 111.22(13) yes
N4 Ag N3 114.19(13) yes
N2 Ag N3 115.53(13) yes
N4 Ag N1 75.34(14) yes
N2 Ag N1 75.27(14) yes
N3 Ag N1 74.79(13) yes
O3 Cl O4 109.2(4) ?
O3 Cl O2 107.5(5) ?
O4 Cl O2 110.7(4) ?
O3 Cl O1 106.2(6) ?
O4 Cl O1 110.1(4) ?
O2 Cl O1 112.9(5) ?
C1 N1 C10 113.8(4) ?
C1 N1 C19 113.6(4) ?
C10 N1 C19 112.5(4) ?
C1 N1 Ag 105.3(3) ?
C10 N1 Ag 105.6(3) ?
C19 N1 Ag 105.0(3) ?
C2 N2 C3 111.9(4) ?
C2 N2 Ag 107.6(3) ?
C3 N2 Ag 114.7(3) ?
C11 N3 C12 111.5(4) ?
C11 N3 Ag 107.3(3) ?
C12 N3 Ag 113.8(3) ?
C20 N4 C21 111.8(4) ?
C20 N4 Ag 107.2(3) ?
C21 N4 Ag 115.1(3) ?
N1 C1 C2 113.3(4) ?
N2 C2 C1 112.3(4) ?
N2 C3 C4 111.3(4) ?
C5 C4 C9 117.7(5) ?
C5 C4 C3 121.3(5) ?
C9 C4 C3 120.9(5) ?
C6 C5 C4 120.1(5) ?
C7 C6 C5 121.9(6) ?
C6 C7 C8 119.1(7) ?
C7 C8 C9 120.3(6) ?
C8 C9 C4 120.8(6) ?
N1 C10 C11 112.6(4) ?
N3 C11 C10 111.4(4) ?
N3 C12 C13 111.9(4) ?
C18 C13 C14 117.0(6) ?
C18 C13 C12 121.1(5) ?
C14 C13 C12 121.9(5) ?
C15 C14 C13 120.7(6) ?
C16 C15 C14 121.9(7) ?
C15 C16 C17 118.2(8) ?
C16 C17 C18 121.4(7) ?
C17 C18 C13 120.7(6) ?
N1 C19 C20 113.3(4) ?
N4 C20 C19 111.2(4) ?
C22 C21 N4 111.9(4) ?
C23 C22 C27 119.0(6) ?
C23 C22 C21 120.1(5) ?
C27 C22 C21 120.9(6) ?
C22 C23 C24 119.8(6) ?
C25 C24 C23 121.3(7) ?
C24 C25 C26 119.5(7) ?
C25 C26 C27 121.1(7) ?
C22 C27 C26 119.2(6) ?
C2 N2 H2 107.5 ?
C3 N2 H2 107.5 ?
Ag N2 H2 107.5 ?
C12 N3 H3 108.0 ?
Ag N3 H3 108.0 ?
C11 N3 H3 108.0 ?
Ag N4 H4 107.5 ?
C21 N4 H4 107.5 ?
C20 N4 H4 107.5 ?
N1 C1 H1A 108.9 ?
N1 C1 H1B 108.9 ?
C2 C1 H1A 108.9 ?
C2 C1 H1B 108.9 ?
H1A C1 H1B 107.7 ?
N2 C2 H2A 109.2 ?
N2 C2 H2B 109.2 ?
C1 C2 H2A 109.2 ?
C1 C2 H2B 109.2 ?
H2A C2 H2B 107.9 ?
N2 C3 H3A 109.4 ?
N2 C3 H3B 109.4 ?
C4 C3 H3A 109.4 ?
C4 C3 H3B 109.4 ?
H3A C3 H3B 108.0 ?
C4 C5 H5 120.0 ?
C6 C5 H5 120.0 ?
C5 C6 H6 119.0 ?
C7 C6 H6 119.0 ?
C6 C7 H7 120.5 ?
C8 C7 H7 120.5 ?
C7 C8 H8 119.9 ?
C9 C8 H8 119.9 ?
C4 C9 H9 119.6 ?
C8 C9 H9 119.6 ?
N1 C10 H10A 109.1 ?
N1 C10 H10B 109.1 ?
C11 C10 H10A 109.1 ?
C11 C10 H10B 109.1 ?
H10A C10 H10B 107.8 ?
N3 C11 H11A 109.3 ?
N3 C11 H11B 109.4 ?
C10 C11 H11A 109.4 ?
C10 C11 H11B 109.4 ?
H11A C11 H11B 108.0 ?
N3 C12 H12A 109.2 ?
N3 C12 H12B 109.2 ?
C13 C12 H12A 109.2 ?
C13 C12 H12B 109.2 ?
H12A C12 H12B 107.9 ?
C13 C14 H14 119.7 ?
C15 C14 H14 119.7 ?
C14 C15 H15 119.1 ?
C16 C15 H15 119.1 ?
C15 C16 H16 120.9 ?
C17 C16 H16 120.9 ?
C16 C17 H17 119.3 ?
C18 C17 H17 119.3 ?
C13 C18 H18 119.7 ?
C17 C18 H18 119.7 ?
N1 C19 H19A 108.9 ?
N1 C19 H19B 108.9 ?
C20 C19 H19A 108.9 ?
C20 C19 H19B 108.9 ?
H19A C19 H19B 107.8 ?
N4 C20 H20A 109.4 ?
N4 C20 H20B 109.4 ?
C19 C20 H20A 109.4 ?
C19 C20 H20B 109.4 ?
H20A C20 H20B 108.0 ?
N4 C21 H21A 109.2 ?
N4 C21 H21B 109.2 ?
C22 C21 H21A 109.2 ?
C22 C21 H21B 109.2 ?
H21A C21 H21B 107.9 ?
C22 C23 H23 120.1 ?
C24 C23 H23 120.1 ?
C23 C24 H24 119.4 ?
C25 C24 H24 119.4 ?
C24 C25 H25 120.2 ?
C26 C25 H25 120.2 ?
C25 C26 H26 119.4 ?
C27 C26 H26 119.4 ?
C22 C27 H27 120.5 ?
C26 C27 H27 120.5 ?

loop_
_geom_bond_atom_site_label_1
_geom_bond_atom_site_label_2
_geom_bond_site_symmetry_2
_geom_bond_distance
_geom_bond_publ_flag
Ag N4 . 2.353(3) yes
Ag N2 . 2.350(3) yes
Ag N3 . 2.362(3) yes
Ag N1 . 2.507(5) yes
Cl O3 . 1.363(7) ?
Cl O4 . 1.370(4) ?
Cl O2 . 1.377(5) ?
Cl O1 . 1.388(6) ?
N1 C1 . 1.450(7) ?
N1 C10 . 1.467(6) ?
N1 C19 . 1.479(7) ?
N2 C2 . 1.475(6) ?
N2 C3 . 1.480(6) ?
N3 C11 . 1.472(7) ?
N3 C12 . 1.473(6) ?
N4 C20 . 1.465(7) ?
N4 C21 . 1.490(7) ?
C1 C2 . 1.500(8) ?
C3 C4 . 1.482(7) ?
C4 C5 . 1.383(7) ?
C4 C9 . 1.387(7) ?
C5 C6 . 1.362(8) ?
C6 C7 . 1.351(9) ?
C7 C8 . 1.362(9) ?
C8 C9 . 1.371(9) ?
C10 C11 . 1.500(7) ?
C12 C13 . 1.479(8) ?
C13 C18 . 1.380(8) ?
C13 C14 . 1.397(8) ?
C14 C15 . 1.373(9) ?
C15 C16 . 1.347(9) ?
C16 C17 . 1.369(10) ?
C17 C18 . 1.380(9) ?
C19 C20 . 1.506(8) ?
C21 C22 . 1.486(8) ?
C22 C23 . 1.370(8) ?
C22 C27 . 1.376(7) ?
C23 C24 . 1.390(9) ?
C24 C25 . 1.331(9) ?
C25 C26 . 1.354(9) ?
C26 C27 . 1.393(9) ?
N2 H2 . .900 ?
N3 H3 . .900 ?
N4 H4 . .900 ?
C1 H1A . .960 ?
C1 H1B . .960 ?
C2 H2A . .960 ?
C2 H2B . .960 ?
C3 H3A . .960 ?
C3 H3B . .960 ?
C5 H5 . .960 ?
C6 H6 . .960 ?
C7 H7 . .960 ?
C8 H8 . .960 ?
C9 H9 . .960 ?
C10 H10A . .960 ?
C10 H10B . .960 ?
C11 H11A . .960 ?
C11 H11B . .960 ?
C12 H12A . .960 ?
C12 H12B . .960 ?
C14 H14 . .960 ?
C15 H15 . .960 ?
C16 H16 . .960 ?
C17 H17 . .960 ?
C18 H18 . .960 ?
C19 H19A . .960 ?
C19 H19B . .960 ?
C20 H20A . .960 ?
C20 H20B . .960 ?
C21 H21A . .960 ?
C21 H21B . .960 ?
C23 H23 . .960 ?
C24 H24 . .960 ?
C25 H25 . .960 ?
C26 H26 . .960 ?
C27 H27 . .960 ?

loop_
_geom_hbond_atom_site_label_D
_geom_hbond_atom_site_label_H
_geom_hbond_atom_site_label_A
_geom_hbond_site_symmetry_A
_geom_hbond_distance_DH
_geom_hbond_distance_HA
_geom_hbond_distance_DA
_geom_hbond_angle_DHA
_geom_hbond_publ_flag
N4 H4 O3 1_555 .90 2.58 3.481(8) 179 yes
